data_7215821
loop_
_publ_author_name
'Sutton, Ashley L.'
'Abrahams, Brendan F.'
'D'Alessandro, Deanna M.'
'Elliott, Robert W.'
'Hudson, Timothy A.'
'Robson, Richard'
'Usov, Pavel M.'

_publ_section_title
;
 Structural and optical investigations of charge transfer complexes
 involving the F4TCNQ dianion
;
_journal_name_full CrystEngComm
_journal_paper_doi 10.1039/c4ce00289j
_journal_year 2014
_chemical_formula_sum 'C32 H32 F4 N8'
_chemical_formula_weight 604.66
_chemical_name_systematic
;
 ?
;
_space_group_IT_number 12
_symmetry_cell_setting monoclinic
_symmetry_space_group_name_Hall '-C 2y'
_symmetry_space_group_name_H-M 'C 1 2/m 1'
_atom_sites_solution_hydrogens geom
_atom_sites_solution_primary direct
_atom_sites_solution_secondary difmap
_audit_creation_method SHELXL-97
_cell_angle_alpha 90.00
_cell_angle_beta 101.490(8)
_cell_angle_gamma 90.00
_cell_formula_units_Z 2
_cell_length_a 13.4546(11)
_cell_length_b 11.4276(10)
_cell_length_c 9.1962(9)
_cell_measurement_reflns_used 922
_cell_measurement_temperature 130.00(10)
_cell_measurement_theta_max 73.2239
_cell_measurement_theta_min 4.9033
_cell_volume 1385.6(2)
_computing_cell_refinement
;
CrysAlisPro, Agilent Technologies,
Version 1.171.36.20 (release 27-06-2012 CrysAlis171 .NET)
(compiled Jul 11 2012,15:38:31)
;
_computing_data_collection
;
CrysAlisPro, Agilent Technologies,
Version 1.171.36.20 (release 27-06-2012 CrysAlis171 .NET)
(compiled Jul 11 2012,15:38:31)
;
_computing_data_reduction
;
CrysAlisPro, Agilent Technologies,
Version 1.171.36.20 (release 27-06-2012 CrysAlis171 .NET)
(compiled Jul 11 2012,15:38:31)
;
_computing_structure_refinement 'SHELXL-97 (Sheldrick, 1997)'
_computing_structure_solution 'SHELXS-97 (Sheldrick, 1997)'
_diffrn_ambient_temperature 130.00(10)
_diffrn_detector_area_resol_mean 10.2273
_diffrn_measured_fraction_theta_full 0.988
_diffrn_measured_fraction_theta_max 0.988
_diffrn_measurement_device_type 'SuperNova, Dual, Cu at zero, Atlas'
_diffrn_measurement_method '\w scans'
_diffrn_radiation_monochromator mirror
_diffrn_radiation_source 'SuperNova (Cu) X-ray Source'
_diffrn_radiation_type 'Cu K\a'
_diffrn_radiation_wavelength 1.5418
_diffrn_reflns_av_R_equivalents 0.0284
_diffrn_reflns_av_sigmaI/netI 0.0333
_diffrn_reflns_limit_h_max 16
_diffrn_reflns_limit_h_min -14
_diffrn_reflns_limit_k_max 12
_diffrn_reflns_limit_k_min -13
_diffrn_reflns_limit_l_max 11
_diffrn_reflns_limit_l_min -7
_diffrn_reflns_number 2516
_diffrn_reflns_theta_full 70.00
_diffrn_reflns_theta_max 70.00
_diffrn_reflns_theta_min 4.91
_exptl_absorpt_coefficient_mu 0.907
_exptl_absorpt_correction_T_max 0.967
_exptl_absorpt_correction_T_min 0.852
_exptl_absorpt_correction_type gaussian
_exptl_absorpt_process_details
;
CrysAlisPro, Agilent Technologies,
Version 1.171.36.20 (release 27-06-2012 CrysAlis171 .NET)
(compiled Jul 11 2012,15:38:31)
Numerical absorption correction based on gaussian integration over
            a multifaceted crystal model
;
_exptl_crystal_colour Green
_exptl_crystal_density_diffrn 1.449
_exptl_crystal_density_method 'not measured'
_exptl_crystal_description Needle
_exptl_crystal_F_000 632
_exptl_crystal_size_max 0.4151
_exptl_crystal_size_mid 0.0523
_exptl_crystal_size_min 0.0441
_refine_diff_density_max 0.263
_refine_diff_density_min -0.268
_refine_diff_density_rms 0.052
_refine_ls_extinction_method none
_refine_ls_goodness_of_fit_ref 1.073
_refine_ls_hydrogen_treatment constr
_refine_ls_matrix_type full
_refine_ls_number_parameters 112
_refine_ls_number_reflns 1376
_refine_ls_number_restraints 0
_refine_ls_restrained_S_all 1.073
_refine_ls_R_factor_all 0.0622
_refine_ls_R_factor_gt 0.0523
_refine_ls_shift/su_max 0.000
_refine_ls_shift/su_mean 0.000
_refine_ls_structure_factor_coef Fsqd
_refine_ls_weighting_details 'calc w=1/[\s^2^(Fo^2^)+(0.0778P)^2^+0.9355P] where P=(Fo^2^+2Fc^2^)/3'
_refine_ls_weighting_scheme calc
_refine_ls_wR_factor_gt 0.1459
_refine_ls_wR_factor_ref 0.1557
_reflns_number_gt 1136
_reflns_number_total 1376
_reflns_threshold_expression >2sigma(I)
_cod_data_source_file c4ce00289j2.cif
_cod_data_source_block 3F4TCNQ
_cod_depositor_comments
;
The following automatic conversions were performed:

'_symmetry_cell_setting' value 'Monoclinic' changed to 'monoclinic'
according to
/usr/data/users/saulius/crontab/automatic-downloads/rss-feeds/RSC/lib/dictionaries/cif_core.dic
dictionary named 'cif_core.dic' version 2.4.2 from 2011-04-26.

Automatic conversion script
Id: cif_fix_values 2281 2013-09-26 08:29:07Z andrius 
;
_cod_original_sg_symbol_H-M C2/m
_cod_database_code 7215821

loop_
_symmetry_equiv_pos_as_xyz
'x, y, z'
'-x, y, -z'
'x+1/2, y+1/2, z'
'-x+1/2, y+1/2, -z'
'-x, -y, -z'
'x, -y, z'
'-x+1/2, -y+1/2, -z'
'x+1/2, -y+1/2, z'

loop_
_atom_site_label
_atom_site_type_symbol
_atom_site_fract_x
_atom_site_fract_y
_atom_site_fract_z
_atom_site_U_iso_or_equiv
_atom_site_adp_type
_atom_site_occupancy
_atom_site_symmetry_multiplicity
_atom_site_calc_flag
_atom_site_refinement_flags
C8 C 0.04900(15) 0.10155(18) 0.0402(2) 0.0388(5) Uani 1 1 d .
C9 C 0.1046(2) 0.0000 0.0834(3) 0.0344(6) Uani 1 2 d S
C10 C 0.2116(2) 0.0000 0.1589(3) 0.0367(7) Uani 1 2 d S
C11 C 0.26915(15) 0.10294(19) 0.1888(2) 0.0409(5) Uani 1 1 d .
N3 N 0.32128(14) 0.18429(18) 0.2153(2) 0.0559(6) Uani 1 1 d .
F1 F 0.09209(10) 0.20710(12) 0.07775(19) 0.0632(5) Uani 1 1 d .
C1 C 0.46111(19) 0.0000 0.8172(3) 0.0381(7) Uani 1 2 d S
H1A H 0.4983 0.0701 0.8621 0.046 Uiso 0.50 1 calc PR
H1B H 0.4983 -0.0701 0.8621 0.046 Uiso 0.50 1 calc PR
C2 C 0.3534(2) 0.0000 0.8513(3) 0.0390(7) Uani 1 2 d S
H2A H 0.3439 -0.0702 0.9101 0.047 Uiso 0.50 1 calc PR
H2B H 0.3439 0.0702 0.9101 0.047 Uiso 0.50 1 calc PR
C3 C 0.29319(14) 0.10622(17) 0.6190(2) 0.0370(5) Uani 1 1 d .
H3A H 0.2819 0.1780 0.6738 0.044 Uiso 1 1 calc R
H3B H 0.2448 0.1062 0.5226 0.044 Uiso 1 1 calc R
C4 C 0.40312(14) 0.10390(18) 0.5931(2) 0.0371(5) Uani 1 1 d .
H4A H 0.4019 0.1056 0.4851 0.045 Uiso 1 1 calc R
H4B H 0.4394 0.1746 0.6378 0.045 Uiso 1 1 calc R
C5 C 0.17255(18) 0.0000 0.7477(3) 0.0312(6) Uani 1 2 d S
H5A H 0.1671 -0.0699 0.8092 0.037 Uiso 0.50 1 calc PR
H5B H 0.1671 0.0699 0.8092 0.037 Uiso 0.50 1 calc PR
C6 C 0.08447(18) 0.0000 0.6175(3) 0.0311(6) Uani 1 2 d S
C7 C 0.04138(13) 0.10508(17) 0.5590(2) 0.0350(5) Uani 1 1 d .
H7 H 0.0688 0.1773 0.5999 0.042 Uiso 1 1 calc R
N1 N 0.27654(15) 0.0000 0.7071(2) 0.0278(5) Uani 1 2 d S
N2 N 0.45758(16) 0.0000 0.6575(2) 0.0339(6) Uani 1 2 d S

loop_
_atom_site_aniso_label
_atom_site_aniso_U_11
_atom_site_aniso_U_22
_atom_site_aniso_U_33
_atom_site_aniso_U_23
_atom_site_aniso_U_13
_atom_site_aniso_U_12
C8 0.0368(11) 0.0343(11) 0.0440(11) -0.0035(9) 0.0048(9) -0.0041(8)
C9 0.0339(13) 0.0404(15) 0.0287(12) 0.000 0.0058(10) 0.000
C10 0.0342(14) 0.0419(16) 0.0323(13) 0.000 0.0022(11) 0.000
C11 0.0348(10) 0.0444(13) 0.0393(11) -0.0073(9) -0.0026(8) 0.0064(9)
N3 0.0414(10) 0.0453(12) 0.0723(14) -0.0168(10) -0.0094(9) 0.0009(9)
F1 0.0450(8) 0.0359(8) 0.0973(12) -0.0024(7) -0.0131(7) -0.0040(6)
C1 0.0247(13) 0.0542(18) 0.0333(14) 0.000 0.0012(10) 0.000
C2 0.0251(13) 0.0589(19) 0.0306(13) 0.000 -0.0002(10) 0.000
C3 0.0318(10) 0.0327(11) 0.0474(11) 0.0095(8) 0.0097(8) 0.0028(8)
C4 0.0290(10) 0.0389(11) 0.0435(11) 0.0053(9) 0.0077(8) -0.0026(8)
C5 0.0232(12) 0.0380(14) 0.0331(13) 0.000 0.0074(10) 0.000
C6 0.0215(11) 0.0336(14) 0.0380(13) 0.000 0.0050(10) 0.000
C7 0.0256(9) 0.0291(10) 0.0482(11) -0.0061(8) 0.0022(8) -0.0020(7)
N1 0.0223(10) 0.0317(11) 0.0282(10) 0.000 0.0026(8) 0.000
N2 0.0256(11) 0.0408(13) 0.0336(12) 0.000 0.0017(9) 0.000

loop_
_atom_type_symbol
_atom_type_description
_atom_type_scat_dispersion_real
_atom_type_scat_dispersion_imag
_atom_type_scat_source
C C 0.0181 0.0091 'International Tables Vol C Tables 4.2.6.8 and 6.1.1.4'
H H 0.0000 0.0000 'International Tables Vol C Tables 4.2.6.8 and 6.1.1.4'
N N 0.0311 0.0180 'International Tables Vol C Tables 4.2.6.8 and 6.1.1.4'
F F 0.0727 0.0534 'International Tables Vol C Tables 4.2.6.8 and 6.1.1.4'

loop_
_geom_angle_atom_site_label_1
_geom_angle_atom_site_label_2
_geom_angle_atom_site_label_3
_geom_angle
_geom_angle_site_symmetry_1
_geom_angle_site_symmetry_3
F1 C8 C8 116.93(10) . 2
F1 C8 C9 119.37(17) . .
C8 C8 C9 123.70(12) 2 .
C8 C9 C8 112.6(2) 6 .
C8 C9 C10 123.68(12) 6 .
C8 C9 C10 123.68(12) . .
C11 C10 C11 113.7(2) . 6
C11 C10 C9 122.87(12) . .
C11 C10 C9 122.87(12) 6 .
N3 C11 C10 176.4(2) . .
N2 C1 C2 111.2(2) . .
N1 C2 C1 109.2(2) . .
N1 C3 C4 108.66(16) . .
N2 C4 C3 111.75(16) . .
C6 C5 N1 115.0(2) . .
C7 C6 C7 119.0(2) 6 .
C7 C6 C5 120.48(12) 6 .
C7 C6 C5 120.48(12) . .
C7 C7 C6 120.51(12) 2_556 .
C3 N1 C3 108.0(2) . 6
C3 N1 C2 108.93(13) . .
C3 N1 C2 108.93(13) 6 .
C3 N1 C5 112.12(12) . .
C3 N1 C5 112.12(12) 6 .
C2 N1 C5 106.72(19) . .
C4 N2 C4 109.1(2) 6 .
C4 N2 C1 108.78(14) 6 .
C4 N2 C1 108.78(14) . .

loop_
_geom_bond_atom_site_label_1
_geom_bond_atom_site_label_2
_geom_bond_distance
_geom_bond_site_symmetry_2
C8 F1 1.353(2) .
C8 C8 1.377(4) 2
C8 C9 1.395(2) .
C9 C8 1.395(2) 6
C9 C10 1.468(4) .
C10 C11 1.405(3) .
C10 C11 1.405(3) 6
C11 N3 1.161(3) .
C1 N2 1.460(3) .
C1 C2 1.543(4) .
C2 N1 1.510(3) .
C3 N1 1.501(2) .
C3 C4 1.545(3) .
C4 N2 1.458(2) .
C5 C6 1.508(3) .
C5 N1 1.518(3) .
C6 C7 1.394(2) 6
C6 C7 1.394(2) .
C7 C7 1.391(4) 2_556
N1 C3 1.501(2) 6
N2 C4 1.458(2) 6
